data_7109552
loop_
_publ_author_name
'Yan-Qin Wang'
'Ai-Ling Cheng'
'Pei-Pei Liu'
'En-Qing Gao'

_publ_section_title
;
 Unusual composition dependence of magnetic relaxation for CoII1-xNiIIx
 chain-based metal-organic frameworks
;
_journal_name_full Chem.Commun.
_journal_page_first 6995
_journal_paper_doi 10.1039/c3cc43212b
_journal_volume 49
_journal_year 2013
_chemical_formula_sum 'C8 H8 Co N4 O5'
_chemical_formula_weight 299.11
_chemical_name_systematic
; 
 ? 
;
_space_group_IT_number 62
_symmetry_cell_setting orthorhombic
_symmetry_space_group_name_Hall '-P 2ac 2n'
_symmetry_space_group_name_H-M 'P n m a'
_atom_sites_solution_hydrogens geom
_atom_sites_solution_primary direct
_atom_sites_solution_secondary difmap
_audit_creation_method SHELXL-97
_cell_angle_alpha 90.00
_cell_angle_beta 90.00
_cell_angle_gamma 90.00
_cell_formula_units_Z 4
_cell_length_a 7.604(3)
_cell_length_b 7.312(3)
_cell_length_c 18.317(7)
_cell_measurement_reflns_used 1873
_cell_measurement_temperature 293(2)
_cell_measurement_theta_max 27.50
_cell_measurement_theta_min 3.74
_cell_volume 1018.4(7)
_computing_cell_refinement 'Bruker SMART'
_computing_data_collection 'Bruker SMART'
_computing_data_reduction 'Bruker SHELXTL'
_computing_molecular_graphics 'Bruker SHELXTL'
_computing_publication_material 'Bruker SHELXTL'
_computing_structure_refinement 'SHELXL-97 (Sheldrick, 1997)'
_computing_structure_solution 'SHELXS-97 (Sheldrick, 1990)'
_diffrn_ambient_temperature 293(2)
_diffrn_measured_fraction_theta_full 0.991
_diffrn_measured_fraction_theta_max 0.991
_diffrn_measurement_device_type 'CCD area detector'
_diffrn_measurement_method 'phi and omega scans'
_diffrn_radiation_monochromator graphite
_diffrn_radiation_source 'fine-focus sealed tube'
_diffrn_radiation_type MoK\a
_diffrn_radiation_wavelength 0.71073
_diffrn_reflns_av_R_equivalents 0.0523
_diffrn_reflns_av_sigmaI/netI 0.0437
_diffrn_reflns_limit_h_max 9
_diffrn_reflns_limit_h_min -9
_diffrn_reflns_limit_k_max 7
_diffrn_reflns_limit_k_min -9
_diffrn_reflns_limit_l_max 18
_diffrn_reflns_limit_l_min -23
_diffrn_reflns_number 5850
_diffrn_reflns_theta_full 27.53
_diffrn_reflns_theta_max 27.53
_diffrn_reflns_theta_min 2.90
_diffrn_standards_decay_% 2.5
_exptl_absorpt_coefficient_mu 1.708
_exptl_absorpt_correction_T_max 0.7527
_exptl_absorpt_correction_T_min 0.4652
_exptl_absorpt_correction_type multi-scan
_exptl_absorpt_process_details SADABS
_exptl_crystal_colour red
_exptl_crystal_density_diffrn 1.951
_exptl_crystal_density_method 'not measured'
_exptl_crystal_description cube
_exptl_crystal_F_000 604
_exptl_crystal_size_max 0.30
_exptl_crystal_size_mid 0.20
_exptl_crystal_size_min 0.10
_refine_diff_density_max 0.896
_refine_diff_density_min -0.556
_refine_diff_density_rms 0.116
_refine_ls_extinction_method none
_refine_ls_goodness_of_fit_ref 0.956
_refine_ls_hydrogen_treatment mixed
_refine_ls_matrix_type full
_refine_ls_number_parameters 102
_refine_ls_number_reflns 1252
_refine_ls_number_restraints 3
_refine_ls_restrained_S_all 0.955
_refine_ls_R_factor_all 0.0921
_refine_ls_R_factor_gt 0.0551
_refine_ls_shift/su_max 0.000
_refine_ls_shift/su_mean 0.000
_refine_ls_structure_factor_coef Fsqd
_refine_ls_weighting_details 'calc w=1/[\s^2^(Fo^2^)+(0.1011P)^2^+2.4314P] where P=(Fo^2^+2Fc^2^)/3'
_refine_ls_weighting_scheme calc
_refine_ls_wR_factor_gt 0.1509
_refine_ls_wR_factor_ref 0.1750
_reflns_number_gt 775
_reflns_number_total 1252
_reflns_threshold_expression >2sigma(I)
_cod_data_source_file c3cc43212b.txt
_cod_data_source_block 1
_cod_original_sg_symbol_H-M Pnma
_cod_database_code 7109552

loop_
_symmetry_equiv_pos_as_xyz
'x, y, z'
'-x+1/2, -y, z+1/2'
'-x, y+1/2, -z'
'x+1/2, -y+1/2, -z+1/2'
'-x, -y, -z'
'x-1/2, y, -z-1/2'
'x, -y-1/2, z'
'-x-1/2, y-1/2, z-1/2'

loop_
_atom_site_label
_atom_site_type_symbol
_atom_site_fract_x
_atom_site_fract_y
_atom_site_fract_z
_atom_site_U_iso_or_equiv
_atom_site_adp_type
_atom_site_occupancy
_atom_site_symmetry_multiplicity
_atom_site_calc_flag
_atom_site_refinement_flags
Co1 Co 0.5000 0.0000 0.5000 0.0243(3) Uani 1 2 d S
C1 C 0.5445(10) 0.2500 0.6362(4) 0.0318(15) Uani 1 2 d S
C2 C 0.5246(8) 0.2500 0.7192(3) 0.0298(15) Uani 1 2 d S
C3 C 0.5151(7) 0.0895(6) 0.7573(3) 0.0434(14) Uani 1 1 d .
H3A H 0.5200 -0.0212 0.7324 0.052 Uiso 1 1 calc R
C4 C 0.4984(7) 0.0902(7) 0.8325(3) 0.0402(13) Uani 1 1 d .
H4A H 0.4925 -0.0196 0.8580 0.048 Uiso 1 1 calc R
C5 C 0.4838(8) 0.2500 0.9487(4) 0.0282(14) Uani 1 2 d S
H5A H 0.4228 0.3567 0.9658 0.034 Uiso 1 1 d R
C6 C 0.6753(9) 0.2500 0.9770(3) 0.0290(14) Uani 1 2 d S
N1 N 0.5784(8) 0.2500 0.4535(3) 0.0320(13) Uani 1 2 d S
N2 N 0.6667(9) 0.2500 0.3985(3) 0.0392(14) Uani 1 2 d S
N3 N 0.7429(12) 0.2500 0.3449(4) 0.070(3) Uani 1 2 d S
N4 N 0.4908(6) 0.2500 0.8685(3) 0.0275(12) Uani 1 2 d S
O1 O 0.5510(6) 0.0976(5) 0.60686(17) 0.0473(10) Uani 1 1 d .
O2 O 0.7418(5) 0.0970(5) 0.9857(2) 0.0486(10) Uani 1 1 d .
O3 O 0.7549(12) 0.2500 0.1559(5) 0.100(3) Uani 1 2 d SD
H3WA H 0.826(12) 0.2500 0.193(4) 0.150 Uiso 1 2 d SD
H3WB H 0.819(13) 0.2500 0.1167092(3) 0.150 Uiso 1 2 d SD

loop_
_atom_site_aniso_label
_atom_site_aniso_U_11
_atom_site_aniso_U_22
_atom_site_aniso_U_33
_atom_site_aniso_U_23
_atom_site_aniso_U_13
_atom_site_aniso_U_12
Co1 0.0345(5) 0.0170(5) 0.0214(5) -0.0009(3) 0.0030(4) -0.0001(4)
C1 0.046(4) 0.025(3) 0.024(3) 0.000 0.001(3) 0.000
C2 0.039(4) 0.028(3) 0.022(3) 0.000 -0.003(3) 0.000
C3 0.081(4) 0.023(2) 0.027(2) -0.002(2) -0.003(2) 0.002(3)
C4 0.069(4) 0.026(3) 0.025(2) 0.002(2) 0.000(2) -0.001(3)
C5 0.033(4) 0.023(3) 0.028(3) 0.000 0.003(3) 0.000
C6 0.041(4) 0.024(3) 0.022(3) 0.000 0.002(3) 0.000
N1 0.049(3) 0.020(3) 0.027(3) 0.000 0.010(3) 0.000
N2 0.049(4) 0.027(3) 0.041(3) 0.000 0.012(3) 0.000
N3 0.103(7) 0.044(4) 0.063(5) 0.000 0.056(5) 0.000
N4 0.035(3) 0.026(3) 0.022(3) 0.000 0.001(2) 0.000
O1 0.089(3) 0.032(2) 0.0213(16) -0.0048(15) -0.0024(18) -0.007(2)
O2 0.044(2) 0.030(2) 0.073(3) -0.0035(18) -0.0123(19) 0.0028(18)
O3 0.110(7) 0.080(5) 0.110(6) 0.000 -0.003(5) 0.000

loop_
_atom_type_symbol
_atom_type_description
_atom_type_scat_dispersion_real
_atom_type_scat_dispersion_imag
_atom_type_scat_source
C C 0.0033 0.0016 'International Tables Vol C Tables 4.2.6.8 and 6.1.1.4'
H H 0.0000 0.0000 'International Tables Vol C Tables 4.2.6.8 and 6.1.1.4'
N N 0.0061 0.0033 'International Tables Vol C Tables 4.2.6.8 and 6.1.1.4'
O O 0.0106 0.0060 'International Tables Vol C Tables 4.2.6.8 and 6.1.1.4'
Co Co 0.3494 0.9721 'International Tables Vol C Tables 4.2.6.8 and 6.1.1.4'

loop_
_geom_angle_atom_site_label_1
_geom_angle_atom_site_label_2
_geom_angle_atom_site_label_3
_geom_angle
_geom_angle_site_symmetry_1
_geom_angle_site_symmetry_3
O2 Co1 O2 180 2_654 6_557
O2 Co1 N1 88.74(19) 2_654 .
O2 Co1 N1 91.27(19) 6_557 .
O2 Co1 N1 91.27(19) 2_654 5_656
O2 Co1 N1 88.73(19) 6_557 5_656
N1 Co1 N1 180 . 5_656
O2 Co1 O1 93.30(16) 2_654 .
O2 Co1 O1 86.70(16) 6_557 .
N1 Co1 O1 91.70(17) . .
N1 Co1 O1 88.30(17) 5_656 .
O2 Co1 O1 86.70(16) 2_654 5_656
O2 Co1 O1 93.30(16) 6_557 5_656
N1 Co1 O1 88.30(17) . 5_656
N1 Co1 O1 91.70(17) 5_656 5_656
O1 Co1 O1 180 . 5_656
O1 C1 O1 128.3(6) 7_565 .
O1 C1 C2 115.9(3) 7_565 .
O1 C1 C2 115.9(3) . .
C3 C2 C3 118.3(6) . 7_565
C3 C2 C1 120.8(3) . .
C3 C2 C1 120.9(3) 7_565 .
C2 C3 C4 120.6(5) . .
N4 C4 C3 119.8(4) . .
N4 C5 C6 107.5(5) . .
O2 C6 O2 129.3(7) . 7_565
O2 C6 C5 115.3(3) . .
O2 C6 C5 115.3(3) 7_565 .
N2 N1 Co1 119.64(13) . .
N2 N1 Co1 119.64(13) . 3_656
Co1 N1 Co1 120.7(3) . 3_656
N3 N2 N1 176.8(9) . .
C4 N4 C4 120.9(6) . 7_565
C4 N4 C5 119.5(3) . .
C4 N4 C5 119.5(3) 7_565 .
C1 O1 Co1 134.2(4) . .
C6 O2 Co1 134.6(4) . 2_655

loop_
_geom_bond_atom_site_label_1
_geom_bond_atom_site_label_2
_geom_bond_distance
_geom_bond_site_symmetry_2
Co1 O2 2.104(4) 2_654
Co1 O2 2.104(4) 6_557
Co1 N1 2.103(3) .
Co1 N1 2.103(3) 5_656
Co1 O1 2.119(3) .
Co1 O1 2.119(3) 5_656
C1 O1 1.238(4) 7_565
C1 O1 1.238(4) .
C1 C2 1.528(9) .
C2 C3 1.367(6) .
C2 C3 1.367(6) 7_565
C3 C4 1.383(7) .
C4 N4 1.343(6) .
C5 N4 1.470(8) .
C5 C6 1.546(9) .
C6 O2 1.238(5) .
C6 O2 1.238(5) 7_565
N1 N2 1.211(8) .
N1 Co1 2.103(3) 3_656
N2 N3 1.140(8) .
N4 C4 1.343(6) 7_565
O2 Co1 2.104(4) 2_655
